data_4033741
loop_
_publ_author_name
'Liu, Jin'
'Li, Qi'
'Cao, Zheng-Mao'
'Jin, Yi'
'Lin, Jun'
'Yan, Sheng-Jiao'

_publ_section_title
;
 Cascade Reaction of Morita-Baylis-Hillman Acetates with 1,1-Enediamines
 or Heterocyclic Ketene Aminals: Synthesis of Highly Functionalized
 2-Aminopyrroles.
;
_journal_issue 4
_journal_name_full 'The Journal of organic chemistry'
_journal_page_first 1797
_journal_page_last 1807
_journal_paper_doi 10.1021/acs.joc.8b02594
_journal_volume 84
_journal_year 2019
_chemical_formula_sum 'C20 H17 F2 N3 O4'
_chemical_formula_weight 401.36
_space_group_crystal_system orthorhombic
_space_group_IT_number 19
_space_group_name_Hall 'P 2ac 2ab'
_space_group_name_H-M_alt 'P 21 21 21'
_atom_sites_solution_hydrogens geom
_audit_creation_method SHELXL-2014
_cell_angle_alpha 90
_cell_angle_beta 90
_cell_angle_gamma 90
_cell_formula_units_Z 4
_cell_length_a 9.1649(13)
_cell_length_b 10.6661(15)
_cell_length_c 19.060(3)
_cell_measurement_reflns_used 1901
_cell_measurement_temperature 293(2)
_cell_measurement_theta_max 20.2808
_cell_measurement_theta_min 2.4659
_cell_volume 1863.2(5)
_computing_cell_refinement 'Bruker SMART'
_computing_data_collection 'Bruker SMART'
_computing_data_reduction 'Bruker SAINT'
_computing_molecular_graphics 'SHELXL-2014 (Sheldrick, 2014)'
_computing_publication_material 'SHELXL-2014 (Sheldrick, 2014)'
_computing_structure_refinement 'SHELXL-2014 (Sheldrick, 2014)'
_computing_structure_solution 'SHELXL-2014 (Sheldrick, 2014)'
_diffrn_ambient_temperature 293(2)
_diffrn_measured_fraction_theta_full 0.975
_diffrn_measured_fraction_theta_max 0.999
_diffrn_measurement_device_type 'CCD area detector'
_diffrn_measurement_method 'phi and omega scans'
_diffrn_radiation_type MoK\a
_diffrn_radiation_wavelength 0.71073
_diffrn_reflns_av_R_equivalents 0.0444
_diffrn_reflns_av_unetI/netI 0.0497
_diffrn_reflns_Laue_measured_fraction_full 0.975
_diffrn_reflns_Laue_measured_fraction_max 0.999
_diffrn_reflns_limit_h_max 9
_diffrn_reflns_limit_h_min -10
_diffrn_reflns_limit_k_max 12
_diffrn_reflns_limit_k_min -12
_diffrn_reflns_limit_l_max 21
_diffrn_reflns_limit_l_min -22
_diffrn_reflns_number 10561
_diffrn_reflns_point_group_measured_fraction_full 0.974
_diffrn_reflns_point_group_measured_fraction_max 1.000
_diffrn_reflns_theta_full 25.242
_diffrn_reflns_theta_max 24.997
_diffrn_reflns_theta_min 2.137
_diffrn_source 'sealed tube'
_exptl_absorpt_coefficient_mu 0.114
_exptl_absorpt_correction_T_max 0.964
_exptl_absorpt_correction_T_min 0.955
_exptl_absorpt_correction_type multi-scan
_exptl_absorpt_process_details sadabs
_exptl_crystal_colour yellow
_exptl_crystal_density_diffrn 1.431
_exptl_crystal_description block
_exptl_crystal_F_000 832
_exptl_crystal_size_max 0.360
_exptl_crystal_size_mid 0.300
_exptl_crystal_size_min 0.250
_refine_diff_density_max 0.114
_refine_diff_density_min -0.151
_refine_diff_density_rms 0.034
_refine_ls_abs_structure_details
;
 Refined as an inversion twin.
;
_refine_ls_abs_structure_Flack 0.6(14)
_refine_ls_extinction_method none
_refine_ls_goodness_of_fit_ref 0.956
_refine_ls_hydrogen_treatment constr
_refine_ls_matrix_type full
_refine_ls_number_parameters 264
_refine_ls_number_reflns 3280
_refine_ls_number_restraints 0
_refine_ls_restrained_S_all 0.956
_refine_ls_R_factor_all 0.0695
_refine_ls_R_factor_gt 0.0394
_refine_ls_shift/su_max 0.000
_refine_ls_shift/su_mean 0.000
_refine_ls_structure_factor_coef Fsqd
_refine_ls_weighting_details 'w=1/[\s^2^(Fo^2^)+(0.0438P)^2^] where P=(Fo^2^+2Fc^2^)/3'
_refine_ls_weighting_scheme calc
_refine_ls_wR_factor_gt 0.0799
_refine_ls_wR_factor_ref 0.0897
_reflns_Friedel_coverage 0.735
_reflns_Friedel_fraction_full 0.973
_reflns_Friedel_fraction_max 1.000
_reflns_number_gt 2302
_reflns_number_total 3280
_reflns_threshold_expression 'I > 2\s(I)'
_cod_data_source_file jo8b02594_si_002.cif
_cod_data_source_block 1
_cod_database_code 4033741
_shelx_space_group_comment
;
The symmetry employed for this shelxl refinement is uniquely defined
by the following loop, which should always be used as a source of
symmetry information in preference to the above space-group names.
They are only intended as comments.
;
_shelx_estimated_absorpt_t_min 0.960
_shelx_estimated_absorpt_t_max 0.972
_shelxl_version_number 2014-3

loop_
_space_group_symop_operation_xyz
'x, y, z'
'-x+1/2, -y, z+1/2'
'x+1/2, -y+1/2, -z'
'-x, y+1/2, -z+1/2'

loop_
_atom_site_label
_atom_site_type_symbol
_atom_site_fract_x
_atom_site_fract_y
_atom_site_fract_z
_atom_site_U_iso_or_equiv
_atom_site_adp_type
_atom_site_occupancy
_atom_site_site_symmetry_order
_atom_site_calc_flag
_atom_site_refinement_flags_posn
_atom_site_refinement_flags_adp
F1 F 0.8305(3) 0.97196(19) 0.73257(13) 0.0883(8) Uani 1 1 d . .
F2 F 0.8926(3) -0.0459(2) 0.37739(12) 0.0816(7) Uani 1 1 d . .
O1 O 0.4973(3) 0.1930(2) 0.71577(14) 0.0619(7) Uani 1 1 d . .
O2 O 0.5669(3) 0.0969(2) 0.62027(14) 0.0602(7) Uani 1 1 d . .
O3 O 1.0099(3) 0.6706(3) 0.50131(15) 0.0774(9) Uani 1 1 d . .
O4 O 0.8031(3) 0.5752(2) 0.47223(13) 0.0539(7) Uani 1 1 d . .
N1 N 0.7610(3) 0.4788(2) 0.65340(14) 0.0438(7) Uani 1 1 d . .
N2 N 0.5849(3) 0.4323(2) 0.73999(14) 0.0515(8) Uani 1 1 d . .
H2A H 0.5930 0.5061 0.7578 0.062 Uiso 1 1 calc R U
H2B H 0.5250 0.3793 0.7581 0.062 Uiso 1 1 calc R U
N3 N 0.5753(3) 0.1876(3) 0.66067(16) 0.0481(7) Uani 1 1 d . .
C1 C 0.7826(4) 0.6072(3) 0.67284(17) 0.0407(8) Uani 1 1 d . .
C1AA C 0.7854(4) 0.2402(3) 0.46384(19) 0.0494(9) Uani 1 1 d . .
H1AA H 0.7503 0.3194 0.4522 0.059 Uiso 1 1 calc R U
C2 C 0.7106(4) 0.7008(3) 0.63696(18) 0.0466(9) Uani 1 1 d . .
H2 H 0.6504 0.6804 0.5994 0.056 Uiso 1 1 calc R U
C3 C 0.7275(4) 0.8246(3) 0.6566(2) 0.0550(10) Uani 1 1 d . .
H3 H 0.6804 0.8885 0.6323 0.066 Uiso 1 1 calc R U
C4 C 0.8143(5) 0.8501(3) 0.7120(2) 0.0554(10) Uani 1 1 d . .
C5 C 0.8891(4) 0.7606(4) 0.7489(2) 0.0592(11) Uani 1 1 d . .
H5 H 0.9493 0.7821 0.7863 0.071 Uiso 1 1 calc R U
C6 C 0.8719(4) 0.6369(3) 0.72857(19) 0.0535(10) Uani 1 1 d . .
H6 H 0.9207 0.5737 0.7526 0.064 Uiso 1 1 calc R U
C7 C 0.6649(4) 0.4003(3) 0.68454(17) 0.0430(8) Uani 1 1 d . .
C8 C 0.6682(4) 0.2876(3) 0.64648(17) 0.0429(8) Uani 1 1 d . .
C9 C 0.7694(4) 0.3016(3) 0.58936(17) 0.0425(8) Uani 1 1 d . .
C10 C 0.8261(4) 0.4184(3) 0.59490(17) 0.0432(8) Uani 1 1 d . .
C11 C 0.8053(4) 0.2099(3) 0.53308(19) 0.0431(8) Uani 1 1 d . .
C12 C 0.8609(4) 0.0913(3) 0.54884(19) 0.0574(11) Uani 1 1 d . .
H12 H 0.8782 0.0697 0.5954 0.069 Uiso 1 1 calc R U
C13 C 0.8905(4) 0.0058(3) 0.4965(2) 0.0616(11) Uani 1 1 d . .
H13 H 0.9267 -0.0734 0.5074 0.074 Uiso 1 1 calc R U
C14 C 0.8659(4) 0.0393(4) 0.4292(2) 0.0552(10) Uani 1 1 d . .
C15 C 0.8166(4) 0.1549(4) 0.41069(19) 0.0555(10) Uani 1 1 d . .
H15 H 0.8040 0.1764 0.3638 0.067 Uiso 1 1 calc R U
C16 C 0.9522(4) 0.4767(3) 0.55776(18) 0.0489(9) Uani 1 1 d . .
H16A H 1.0002 0.4113 0.5310 0.059 Uiso 1 1 calc R U
H16B H 1.0209 0.5046 0.5932 0.059 Uiso 1 1 calc R U
C17 C 0.9250(4) 0.5858(3) 0.50856(19) 0.0476(9) Uani 1 1 d . .
C18 C 0.7805(5) 0.6700(4) 0.4190(2) 0.0677(12) Uani 1 1 d . .
H18A H 0.8695 0.6822 0.3923 0.081 Uiso 1 1 calc R U
H18B H 0.7546 0.7490 0.4408 0.081 Uiso 1 1 calc R U
C19 C 0.6621(5) 0.6286(6) 0.3721(2) 0.1055(18) Uani 1 1 d . .
H19A H 0.6595 0.6814 0.3313 0.158 Uiso 1 1 calc R U
H19B H 0.5705 0.6340 0.3963 0.158 Uiso 1 1 calc R U
H19C H 0.6791 0.5434 0.3580 0.158 Uiso 1 1 calc R U

loop_
_atom_site_aniso_label
_atom_site_aniso_U_11
_atom_site_aniso_U_22
_atom_site_aniso_U_33
_atom_site_aniso_U_23
_atom_site_aniso_U_13
_atom_site_aniso_U_12
F1 0.1024(19) 0.0484(14) 0.114(2) -0.0236(13) 0.0040(16) -0.0199(14)
F2 0.1149(19) 0.0627(14) 0.0671(15) -0.0177(12) 0.0256(14) 0.0005(14)
O1 0.0716(18) 0.0461(14) 0.0681(18) 0.0075(13) 0.0275(15) -0.0025(14)
O2 0.0674(17) 0.0342(13) 0.0791(18) -0.0048(14) 0.0118(14) -0.0026(13)
O3 0.0729(19) 0.0654(18) 0.094(2) 0.0223(16) -0.0146(16) -0.0300(16)
O4 0.0513(15) 0.0474(14) 0.0630(17) 0.0043(12) -0.0022(13) -0.0040(13)
N1 0.0490(17) 0.0315(15) 0.0509(18) 0.0019(13) 0.0042(14) 0.0029(14)
N2 0.0618(19) 0.0407(17) 0.0520(19) -0.0015(14) 0.0166(16) 0.0024(15)
N3 0.0513(18) 0.0345(17) 0.058(2) 0.0067(16) 0.0060(16) 0.0062(15)
C1 0.045(2) 0.0308(19) 0.047(2) -0.0004(15) 0.0055(17) 0.0023(16)
C1AA 0.056(2) 0.0364(19) 0.056(2) 0.0064(17) -0.0047(19) 0.0021(18)
C2 0.048(2) 0.038(2) 0.054(2) -0.0011(16) -0.0022(18) -0.0003(18)
C3 0.056(2) 0.037(2) 0.073(3) 0.0046(19) 0.003(2) 0.0037(18)
C4 0.056(2) 0.038(2) 0.073(3) -0.0083(19) 0.012(2) -0.013(2)
C5 0.057(3) 0.064(3) 0.057(2) -0.009(2) -0.005(2) -0.009(2)
C6 0.051(2) 0.053(2) 0.057(2) 0.0061(19) -0.003(2) 0.0021(18)
C7 0.043(2) 0.0381(19) 0.048(2) 0.0077(17) 0.0040(17) 0.0030(18)
C8 0.048(2) 0.0276(17) 0.053(2) 0.0053(15) 0.0068(18) 0.0020(16)
C9 0.048(2) 0.0298(18) 0.050(2) 0.0045(16) 0.0072(17) 0.0054(17)
C10 0.045(2) 0.0357(19) 0.049(2) 0.0057(16) 0.0058(17) 0.0052(17)
C11 0.045(2) 0.0328(19) 0.052(2) -0.0001(16) 0.0075(17) -0.0021(17)
C12 0.082(3) 0.041(2) 0.049(2) 0.0042(18) 0.006(2) 0.017(2)
C13 0.085(3) 0.042(2) 0.058(3) 0.001(2) 0.008(2) 0.017(2)
C14 0.060(3) 0.046(2) 0.060(3) -0.012(2) 0.015(2) -0.0059(19)
C15 0.063(3) 0.056(2) 0.047(2) 0.0042(18) 0.005(2) -0.008(2)
C16 0.041(2) 0.043(2) 0.063(2) 0.0024(19) 0.0090(17) 0.0012(17)
C17 0.051(2) 0.041(2) 0.051(2) -0.0034(18) 0.0064(19) -0.004(2)
C18 0.069(3) 0.071(3) 0.062(3) 0.014(2) -0.002(2) 0.006(2)
C19 0.080(3) 0.167(5) 0.069(3) 0.018(3) -0.012(3) -0.011(4)

loop_
_atom_type_symbol
_atom_type_description
_atom_type_scat_dispersion_real
_atom_type_scat_dispersion_imag
_atom_type_scat_source
C C 0.0033 0.0016 'International Tables Vol C Tables 4.2.6.8 and 6.1.1.4'
H H 0.0000 0.0000 'International Tables Vol C Tables 4.2.6.8 and 6.1.1.4'
F F 0.0171 0.0103 'International Tables Vol C Tables 4.2.6.8 and 6.1.1.4'
N N 0.0061 0.0033 'International Tables Vol C Tables 4.2.6.8 and 6.1.1.4'
O O 0.0106 0.0060 'International Tables Vol C Tables 4.2.6.8 and 6.1.1.4'

loop_
_geom_angle_atom_site_label_1
_geom_angle_atom_site_label_2
_geom_angle_atom_site_label_3
_geom_angle
C17 O4 C18 115.4(3)
C7 N1 C10 109.7(3)
C7 N1 C1 124.6(3)
C10 N1 C1 125.4(3)
C7 N2 H2A 120.0
C7 N2 H2B 120.0
H2A N2 H2B 120.0
O2 N3 O1 120.9(3)
O2 N3 C8 121.1(3)
O1 N3 C8 118.0(3)
C6 C1 C2 120.0(3)
C6 C1 N1 120.1(3)
C2 C1 N1 119.9(3)
C11 C1AA C15 121.3(3)
C11 C1AA H1AA 119.4
C15 C1AA H1AA 119.4
C1 C2 C3 120.3(3)
C1 C2 H2 119.8
C3 C2 H2 119.8
C4 C3 C2 118.1(3)
C4 C3 H3 121.0
C2 C3 H3 121.0
C3 C4 F1 118.7(4)
C3 C4 C5 123.8(3)
F1 C4 C5 117.5(4)
C4 C5 C6 117.6(4)
C4 C5 H5 121.2
C6 C5 H5 121.2
C1 C6 C5 120.2(3)
C1 C6 H6 119.9
C5 C6 H6 119.9
N2 C7 N1 123.2(3)
N2 C7 C8 130.0(3)
N1 C7 C8 106.8(3)
N3 C8 C7 122.8(3)
N3 C8 C9 128.4(3)
C7 C8 C9 108.5(3)
C10 C9 C8 106.5(3)
C10 C9 C11 125.2(3)
C8 C9 C11 128.3(3)
C9 C10 N1 108.5(3)
C9 C10 C16 130.1(3)
N1 C10 C16 120.6(3)
C1AA C11 C12 118.0(3)
C1AA C11 C9 120.6(3)
C12 C11 C9 121.4(3)
C13 C12 C11 121.1(3)
C13 C12 H12 119.5
C11 C12 H12 119.5
C14 C13 C12 118.6(3)
C14 C13 H13 120.7
C12 C13 H13 120.7
C13 C14 C15 122.8(3)
C13 C14 F2 118.8(3)
C15 C14 F2 118.4(3)
C14 C15 C1AA 118.2(3)
C14 C15 H15 120.9
C1AA C15 H15 120.9
C10 C16 C17 119.1(3)
C10 C16 H16A 107.5
C17 C16 H16A 107.5
C10 C16 H16B 107.5
C17 C16 H16B 107.5
H16A C16 H16B 107.0
O3 C17 O4 123.6(3)
O3 C17 C16 122.9(3)
O4 C17 C16 113.5(3)
O4 C18 C19 108.8(4)
O4 C18 H18A 109.9
C19 C18 H18A 109.9
O4 C18 H18B 109.9
C19 C18 H18B 109.9
H18A C18 H18B 108.3
C18 C19 H19A 109.5
C18 C19 H19B 109.5
H19A C19 H19B 109.5
C18 C19 H19C 109.5
H19A C19 H19C 109.5
H19B C19 H19C 109.5

loop_
_geom_bond_atom_site_label_1
_geom_bond_atom_site_label_2
_geom_bond_distance
F1 C4 1.365(4)
F2 C14 1.365(4)
O1 N3 1.272(4)
O2 N3 1.238(3)
O3 C17 1.201(4)
O4 C17 1.319(4)
O4 C18 1.447(4)
N1 C7 1.353(4)
N1 C10 1.419(4)
N1 C1 1.433(4)
N2 C7 1.331(4)
N2 H2A 0.8600
N2 H2B 0.8600
N3 C8 1.392(4)
C1 C6 1.378(5)
C1 C2 1.378(4)
C1AA C11 1.371(4)
C1AA C15 1.391(5)
C1AA H1AA 0.9300
C2 C3 1.381(5)
C2 H2 0.9300
C3 C4 1.350(5)
C3 H3 0.9300
C4 C5 1.370(5)
C5 C6 1.384(5)
C5 H5 0.9300
C6 H6 0.9300
C7 C8 1.404(5)
C8 C9 1.438(4)
C9 C10 1.353(4)
C9 C11 1.489(5)
C10 C16 1.491(4)
C11 C12 1.396(4)
C12 C13 1.379(5)
C12 H12 0.9300
C13 C14 1.351(5)
C13 H13 0.9300
C14 C15 1.360(5)
C15 H15 0.9300
C16 C17 1.515(5)
C16 H16A 0.9700
C16 H16B 0.9700
C18 C19 1.474(6)
C18 H18A 0.9700
C18 H18B 0.9700
C19 H19A 0.9600
C19 H19B 0.9600
C19 H19C 0.9600

loop_
_geom_hbond_atom_site_label_D
_geom_hbond_atom_site_label_H
_geom_hbond_atom_site_label_A
_geom_hbond_distance_DH
_geom_hbond_distance_HA
_geom_hbond_distance_DA
_geom_hbond_angle_DHA
_geom_hbond_site_symmetry_A
C18 H18B O3 0.97 2.64 3.369(5) 132.0 3_466
C6 H6 F1 0.93 2.54 3.329(4) 142.8 4_746
C3 H3 O2 0.93 2.46 3.329(4) 154.6 1_565
N2 H2B O1 0.86 2.16 2.715(4) 122.1 .
N2 H2A O1 0.86 2.22 3.001(3) 151.7 4_656
N2 H2B O1 0.86 2.16 2.715(4) 122.1 .
C3 H3 O2 0.93 2.46 3.329(4) 154.6 1_565
C6 H6 F1 0.93 2.54 3.329(4) 142.8 4_746
C18 H18B O3 0.97 2.64 3.369(5) 132.0 3_466
N2 H2A O1 0.86 2.22 3.001(3) 151.7 4_656
N2 H2B O1 0.86 2.16 2.715(4) 122.1 .
C3 H3 O2 0.93 2.46 3.329(4) 154.6 1_565
C6 H6 F1 0.93 2.54 3.329(4) 142.8 4_746
C18 H18B O3 0.97 2.64 3.369(5) 132.0 3_466

loop_
_geom_torsion_atom_site_label_1
_geom_torsion_atom_site_label_2
_geom_torsion_atom_site_label_3
_geom_torsion_atom_site_label_4
_geom_torsion
C7 N1 C1 C6 82.5(4)
C10 N1 C1 C6 -104.0(4)
C7 N1 C1 C2 -95.7(4)
C10 N1 C1 C2 77.8(4)
C6 C1 C2 C3 0.0(5)
N1 C1 C2 C3 178.2(3)
C1 C2 C3 C4 -0.9(5)
C2 C3 C4 F1 -179.2(3)
C2 C3 C4 C5 1.5(6)
C3 C4 C5 C6 -1.2(6)
F1 C4 C5 C6 179.5(3)
C2 C1 C6 C5 0.3(5)
N1 C1 C6 C5 -177.9(3)
C4 C5 C6 C1 0.3(6)
C10 N1 C7 N2 -178.5(3)
C1 N1 C7 N2 -4.1(5)
C10 N1 C7 C8 0.5(4)
C1 N1 C7 C8 175.0(3)
O2 N3 C8 C7 169.8(3)
O1 N3 C8 C7 -9.0(5)
O2 N3 C8 C9 -3.3(5)
O1 N3 C8 C9 177.9(3)
N2 C7 C8 N3 3.5(6)
N1 C7 C8 N3 -175.4(3)
N2 C7 C8 C9 177.8(3)
N1 C7 C8 C9 -1.1(4)
N3 C8 C9 C10 175.2(3)
C7 C8 C9 C10 1.3(4)
N3 C8 C9 C11 -3.3(6)
C7 C8 C9 C11 -177.2(3)
C8 C9 C10 N1 -1.0(4)
C11 C9 C10 N1 177.6(3)
C8 C9 C10 C16 168.9(3)
C11 C9 C10 C16 -12.5(6)
C7 N1 C10 C9 0.3(4)
C1 N1 C10 C9 -174.1(3)
C7 N1 C10 C16 -170.7(3)
C1 N1 C10 C16 14.9(5)
C15 C1AA C11 C12 1.3(6)
C15 C1AA C11 C9 -179.1(3)
C10 C9 C11 C1AA -56.9(5)
C8 C9 C11 C1AA 121.4(4)
C10 C9 C11 C12 122.7(4)
C8 C9 C11 C12 -59.0(5)
C1AA C11 C12 C13 -2.0(5)
C9 C11 C12 C13 178.4(3)
C11 C12 C13 C14 0.6(6)
C12 C13 C14 C15 1.7(6)
C12 C13 C14 F2 -178.8(3)
C13 C14 C15 C1AA -2.4(6)
F2 C14 C15 C1AA 178.1(3)
C11 C1AA C15 C14 0.8(6)
C9 C10 C16 C17 114.9(4)
N1 C10 C16 C17 -76.2(4)
C18 O4 C17 O3 3.4(5)
C18 O4 C17 C16 -173.4(3)
C10 C16 C17 O3 145.8(4)
C10 C16 C17 O4 -37.4(4)
C17 O4 C18 C19 166.0(3)
